data_1570054
loop_
_publ_author_name
'Krivovichev, Sergey V.'
'Engel, G\"unther'

_publ_section_title
;
 The Crystal Structure of Pb10(PO4)6O Revisited: The Evidence of
 Superstructure
;
_journal_issue 9
_journal_name_full Crystals
_journal_page_first 1371
_journal_paper_doi 10.3390/cryst13091371
_journal_volume 13
_journal_year 2023
_chemical_formula_sum 'O25 P6 Pb10'
_chemical_formula_weight 2657.72
_space_group_IT_number 147
_space_group_name_Hall '-P 3'
_space_group_name_H-M_alt 'P -3'
_symmetry_cell_setting trigonal
_symmetry_space_group_name_H-M 'P -3'
_atom_sites_solution_hydrogens none
_atom_sites_solution_primary direct
_atom_sites_solution_secondary difmap
_audit_creation_method SHELXL-97
_cell_angle_alpha 90.00
_cell_angle_beta 90.00
_cell_angle_gamma 120.00
_cell_formula_units_Z 2
_cell_length_a 9.8109(6)
_cell_length_b 9.8109(6)
_cell_length_c 14.8403(12)
_cell_measurement_reflns_used 3452
_cell_measurement_temperature 293(2)
_cell_measurement_theta_max 34.53
_cell_measurement_theta_min 2.75
_cell_volume 1237.06(15)
_computing_structure_refinement 'SHELXL-97 (Sheldrick, 1997)'
_diffrn_ambient_temperature 293(2)
_diffrn_measured_fraction_theta_full 0.980
_diffrn_measured_fraction_theta_max 0.980
_diffrn_measurement_device_type 'Bruker Smart CCD'
_diffrn_radiation_monochromator graphite
_diffrn_radiation_source 'fine-focus sealed tube'
_diffrn_radiation_type MoK\a
_diffrn_radiation_wavelength 0.71073
_diffrn_reflns_av_R_equivalents 0.0885
_diffrn_reflns_av_sigmaI/netI 0.0955
_diffrn_reflns_limit_h_max 15
_diffrn_reflns_limit_h_min -6
_diffrn_reflns_limit_k_max 11
_diffrn_reflns_limit_k_min -15
_diffrn_reflns_limit_l_max 22
_diffrn_reflns_limit_l_min -23
_diffrn_reflns_number 11777
_diffrn_reflns_theta_full 34.53
_diffrn_reflns_theta_max 34.53
_diffrn_reflns_theta_min 2.40
_exptl_absorpt_coefficient_mu 68.270
_exptl_absorpt_correction_T_max 1.00000
_exptl_absorpt_correction_T_min 0.339371
_exptl_absorpt_correction_type analytical
_exptl_absorpt_process_details SADABS
_exptl_crystal_colour white
_exptl_crystal_density_diffrn 7.135
_exptl_crystal_density_method 'not measured'
_exptl_crystal_description plate
_exptl_crystal_F_000 2220
_exptl_crystal_size_max 0.06
_exptl_crystal_size_mid 0.05
_exptl_crystal_size_min 0.01
_refine_diff_density_max 4.010
_refine_diff_density_min -4.537
_refine_diff_density_rms 0.669
_refine_ls_extinction_coef 0.00070(3)
_refine_ls_extinction_expression Fc^*^=kFc[1+0.001xFc^2^\l^3^/sin(2\q)]^-1/4^
_refine_ls_extinction_method SHELXL
_refine_ls_goodness_of_fit_ref 0.866
_refine_ls_hydrogen_treatment none
_refine_ls_matrix_type full
_refine_ls_number_parameters 105
_refine_ls_number_reflns 3456
_refine_ls_number_restraints 0
_refine_ls_restrained_S_all 0.866
_refine_ls_R_factor_all 0.0544
_refine_ls_R_factor_gt 0.0413
_refine_ls_shift/su_max 0.000
_refine_ls_shift/su_mean 0.000
_refine_ls_structure_factor_coef Fsqd
_refine_ls_weighting_details 'calc w=1/[\s^2^(Fo^2^)+(0.0157P)^2^+0.0000P] where P=(Fo^2^+2Fc^2^)/3'
_refine_ls_weighting_scheme calc
_refine_ls_wR_factor_gt 0.0749
_refine_ls_wR_factor_ref 0.0771
_reflns_number_gt 2577
_reflns_number_total 3456
_reflns_threshold_expression >2sigma(I)
_cod_data_source_file new.cif
_cod_data_source_block new
_cod_original_sg_symbol_H-M P-3
_cod_database_code 1570054

loop_
_symmetry_equiv_pos_as_xyz
'x, y, z'
'-y, x-y, z'
'-x+y, -x, z'
'-x, -y, -z'
'y, -x+y, -z'
'x-y, x, -z'

loop_
_atom_site_label
_atom_site_type_symbol
_atom_site_fract_x
_atom_site_fract_y
_atom_site_fract_z
_atom_site_U_iso_or_equiv
_atom_site_adp_type
_atom_site_occupancy
_atom_site_symmetry_multiplicity
_atom_site_calc_flag
_atom_site_refinement_flags
_atom_site_disorder_assembly
_atom_site_disorder_group
Pb1A Pb 0.25369(5) -0.00015(5) -0.12920(4) 0.01239(10) Uani 1 1 d . . .
Pb1B Pb -0.00445(6) 0.22423(5) 0.37576(6) 0.02123(12) Uani 1 1 d . . .
Pb2A Pb 0.3333 0.6667 0.00402(8) 0.0123(3) Uani 1 3 d S . .
Pb2B Pb 0.3333 0.6667 0.25395(7) 0.0132(3) Uani 1 3 d S . .
Pb2C Pb 0.3333 0.6667 0.49982(8) 0.0187(3) Uani 1 3 d S . .
Pb2D Pb 0.3333 0.6667 -0.25587(7) 0.0125(3) Uani 1 3 d S . .
P1A P 0.3740(3) 0.4021(3) 0.3698(3) 0.0078(5) Uani 1 1 d . . .
P1B P 0.0230(3) -0.3765(3) -0.1215(3) 0.0084(5) Uani 1 1 d . . .
O1A O -0.1578(9) -0.4786(9) -0.1223(9) 0.0131(11) Uani 1 1 d . . .
O1B O 0.4953(10) 0.3468(9) 0.3692(9) 0.0131(11) Uani 1 1 d . . .
O2A O 0.0807(14) -0.2676(14) -0.2034(6) 0.0121(19) Uani 1 1 d . . .
O2B O 0.2777(14) 0.3560(13) 0.2826(6) 0.0121(19) Uani 1 1 d . . .
O3A O 0.2533(14) 0.3211(14) 0.4471(6) 0.021(2) Uani 1 1 d . . .
O3B O 0.0869(16) -0.2716(17) -0.0366(6) 0.021(2) Uani 1 1 d . . .
O4A O 0.0949(9) -0.4866(10) -0.1233(9) 0.0166(12) Uani 1 1 d . . .
O4B O 0.4563(10) 0.5820(10) 0.3809(9) 0.0166(12) Uani 1 1 d . . .
O5A O 0.0000 0.0000 0.330(3) 0.031(7) Uani 0.55(4) 3 d SP . .
O5B O 0.0000 0.0000 0.395(3) 0.031(7) Uani 0.45(4) 3 d SP . .

loop_
_atom_site_aniso_label
_atom_site_aniso_U_11
_atom_site_aniso_U_22
_atom_site_aniso_U_33
_atom_site_aniso_U_23
_atom_site_aniso_U_13
_atom_site_aniso_U_12
Pb1A 0.0099(2) 0.0099(2) 0.01811(18) -0.0003(3) 0.0013(2) 0.00554(18)
Pb1B 0.0082(2) 0.0111(2) 0.0435(3) 0.0011(3) -0.0004(4) 0.0043(2)
Pb2A 0.0135(4) 0.0135(4) 0.0101(4) 0.000 0.000 0.0067(2)
Pb2B 0.0140(4) 0.0140(4) 0.0115(4) 0.000 0.000 0.0070(2)
Pb2C 0.0226(5) 0.0226(5) 0.0107(4) 0.000 0.000 0.0113(2)
Pb2D 0.0133(4) 0.0133(4) 0.0109(4) 0.000 0.000 0.0066(2)
P1A 0.0061(13) 0.0083(13) 0.0099(13) -0.0020(17) -0.0016(18) 0.0042(12)
P1B 0.0044(14) 0.0071(13) 0.0123(13) 0.0017(19) 0.0004(18) 0.0018(11)
O1A 0.005(3) 0.011(3) 0.021(3) 0.001(3) 0.001(3) 0.002(2)
O1B 0.005(3) 0.011(3) 0.021(3) 0.001(3) 0.001(3) 0.002(2)
O2A 0.010(4) 0.012(4) 0.014(3) 0.001(2) -0.001(2) 0.004(3)
O2B 0.010(4) 0.012(4) 0.014(3) 0.001(2) -0.001(2) 0.004(3)
O3A 0.015(5) 0.027(5) 0.010(3) 0.000(3) 0.002(3) 0.003(3)
O3B 0.015(5) 0.027(5) 0.010(3) 0.000(3) 0.002(3) 0.003(3)
O4A 0.010(3) 0.012(3) 0.028(3) -0.003(3) 0.002(4) 0.006(2)
O4B 0.010(3) 0.012(3) 0.028(3) -0.003(3) 0.002(4) 0.006(2)
O5A 0.015(7) 0.015(7) 0.06(2) 0.000 0.000 0.008(3)
O5B 0.015(7) 0.015(7) 0.06(2) 0.000 0.000 0.008(3)

loop_
_atom_type_symbol
_atom_type_description
_atom_type_scat_dispersion_real
_atom_type_scat_dispersion_imag
_atom_type_scat_source
O O 0.0106 0.0060 'International Tables Vol C Tables 4.2.6.8 and 6.1.1.4'
P P 0.1023 0.0942 'International Tables Vol C Tables 4.2.6.8 and 6.1.1.4'
Pb Pb -3.3944 10.1111 'International Tables Vol C Tables 4.2.6.8 and 6.1.1.4'

loop_
_geom_angle_atom_site_label_1
_geom_angle_atom_site_label_2
_geom_angle_atom_site_label_3
_geom_angle
_geom_angle_site_symmetry_1
_geom_angle_site_symmetry_3
_geom_angle_publ_flag
O4A Pb1A O2B 84.2(4) 3_655 5 ?
O4A Pb1A O2A 80.6(3) 3_655 . ?
O2B Pb1A O2A 83.1(3) 5 . ?
O4A Pb1A O3B 81.5(5) 3_655 6 ?
O2B Pb1A O3B 137.1(3) 5 6 ?
O2A Pb1A O3B 133.3(3) . 6 ?
O4A Pb1A O3B 77.1(4) 3_655 . ?
O2B Pb1A O3B 137.1(3) 5 . ?
O2A Pb1A O3B 56.1(2) . . ?
O3B Pb1A O3B 77.9(2) 6 . ?
O4A Pb1A O1A 98.0(3) 3_655 2 ?
O2B Pb1A O1A 73.3(4) 5 2 ?
O2A Pb1A O1A 156.3(4) . 2 ?
O3B Pb1A O1A 69.0(4) 6 2 ?
O3B Pb1A O1A 146.9(4) . 2 ?
O4A Pb1A P1B 76.2(2) 3_655 . ?
O2B Pb1A P1B 109.6(3) 5 . ?
O2A Pb1A P1B 27.6(2) . . ?
O3B Pb1A P1B 105.9(3) 6 . ?
O3B Pb1A P1B 28.6(3) . . ?
O1A Pb1A P1B 173.0(2) 2 . ?
O4A Pb1A P1B 123.6(2) 3_655 2 ?
O2B Pb1A P1B 79.6(3) 5 2 ?
O2A Pb1A P1B 148.1(3) . 2 ?
O3B Pb1A P1B 75.3(3) 6 2 ?
O3B Pb1A P1B 142.3(3) . 2 ?
O1A Pb1A P1B 25.59(16) 2 2 ?
P1B Pb1A P1B 159.65(7) . 2 ?
O4A Pb1A P1B 18.0(2) 3_655 3_655 ?
O2B Pb1A P1B 78.0(3) 5 3_655 ?
O2A Pb1A P1B 96.6(3) . 3_655 ?
O3B Pb1A P1B 76.0(3) 6 3_655 ?
O3B Pb1A P1B 92.8(3) . 3_655 ?
O1A Pb1A P1B 80.05(16) 2 3_655 ?
P1B Pb1A P1B 94.20(9) . 3_655 ?
P1B Pb1A P1B 105.64(8) 2 3_655 ?
O4A Pb1A O2A 136.9(3) 3_655 2 ?
O2B Pb1A O2A 66.1(3) 5 2 ?
O2A Pb1A O2A 123.0(4) . 2 ?
O3B Pb1A O2A 99.0(4) 6 2 ?
O3B Pb1A O2A 145.6(4) . 2 ?
O1A Pb1A O2A 45.2(3) 2 2 ?
P1B Pb1A O2A 141.7(2) . 2 ?
P1B Pb1A O2A 25.15(19) 2 2 ?
P1B Pb1A O2A 120.1(2) 3_655 2 ?
O4A Pb1A O1A 42.7(2) 3_655 3_655 ?
O2B Pb1A O1A 72.0(3) 5 3_655 ?
O2A Pb1A O1A 118.6(3) . 3_655 ?
O3B Pb1A O1A 70.1(4) 6 3_655 ?
O3B Pb1A O1A 113.8(3) . 3_655 ?
O1A Pb1A O1A 55.4(3) 2 3_655 ?
P1B Pb1A O1A 118.88(13) . 3_655 ?
P1B Pb1A O1A 80.96(13) 2 3_655 ?
P1B Pb1A O1A 24.70(13) 3_655 3_655 ?
O2A Pb1A O1A 96.6(2) 2 3_655 ?
O4A Pb1A O3B 132.9(3) 3_655 2 ?
O2B Pb1A O3B 103.3(4) 5 2 ?
O2A Pb1A O3B 145.9(3) . 2 ?
O3B Pb1A O3B 61.3(3) 6 2 ?
O3B Pb1A O3B 117.8(5) . 2 ?
O1A Pb1A O3B 44.0(3) 2 2 ?
P1B Pb1A O3B 138.4(2) . 2 ?
P1B Pb1A O3B 24.7(2) 2 2 ?
P1B Pb1A O3B 117.4(2) 3_655 2 ?
O2A Pb1A O3B 40.00(17) 2 2 ?
O1A Pb1A O3B 94.9(3) 3_655 2 ?
O5B Pb1B O5A 24.3(11) . . ?
O5B Pb1B O3A 78.7(6) . . ?
O5A Pb1B O3A 89.4(6) . . ?
O5B Pb1B O4B 153.7(5) . 3_565 ?
O5A Pb1B O4B 151.0(6) . 3_565 ?
O3A Pb1B O4B 75.1(4) . 3_565 ?
O5B Pb1B O3A 95.7(13) . 6_556 ?
O5A Pb1B O3A 119.5(11) . 6_556 ?
O3A Pb1B O3A 77.9(2) . 6_556 ?
O4B Pb1B O3A 81.6(4) 3_565 6_556 ?
O5B Pb1B O2A 114.0(13) . 4 ?
O5A Pb1B O2A 90.5(11) . 4 ?
O3A Pb1B O2A 130.3(3) . 4 ?
O4B Pb1B O2A 81.7(4) 3_565 4 ?
O3A Pb1B O2A 141.1(3) 6_556 4 ?
O5B Pb1B O2B 90.8(7) . . ?
O5A Pb1B O2B 78.9(6) . . ?
O3A Pb1B O2B 55.8(3) . . ?
O4B Pb1B O2B 72.2(3) 3_565 . ?
O3A Pb1B O2B 130.9(3) 6_556 . ?
O2A Pb1B O2B 75.5(3) 4 . ?
O5B Pb1B O1B 108.91(16) . 2 ?
O5A Pb1B O1B 107.4(2) . 2 ?
O3A Pb1B O1B 154.5(3) . 2 ?
O4B Pb1B O1B 96.1(2) 3_565 2 ?
O3A Pb1B O1B 77.1(4) 6_556 2 ?
O2A Pb1B O1B 70.0(3) 4 2 ?
O2B Pb1B O1B 144.9(3) . 2 ?
O5B Pb1B O3A 64.1(5) . 2 ?
O5A Pb1B O3A 73.6(6) . 2 ?
O3A Pb1B O3A 124.0(4) . 2 ?
O4B Pb1B O3A 135.3(3) 3_565 2 ?
O3A Pb1B O3A 66.7(2) 6_556 2 ?
O2A Pb1B O3A 103.3(3) 4 2 ?
O2B Pb1B O3A 152.4(4) . 2 ?
O1B Pb1B O3A 48.0(3) 2 2 ?
O5B Pb1B P1A 87.26(8) . . ?
O5A Pb1B P1A 86.72(6) . . ?
O3A Pb1B P1A 27.8(3) . . ?
O4B Pb1B P1A 68.15(18) 3_565 . ?
O3A Pb1B P1A 103.3(3) 6_556 . ?
O2A Pb1B P1A 102.7(3) 4 . ?
O2B Pb1B P1A 28.4(2) . . ?
O1B Pb1B P1A 163.77(17) 2 . ?
O3A Pb1B P1A 147.3(2) 2 . ?
O5B Pb1B P1A 82.40(8) . 2 ?
O5A Pb1B P1A 82.06(6) . 2 ?
O3A Pb1B P1A 150.9(3) . 2 ?
O4B Pb1B P1A 122.74(18) 3_565 2 ?
O3A Pb1B P1A 82.2(3) 6_556 2 ?
O2A Pb1B P1A 77.8(3) 4 2 ?
O2B Pb1B P1A 146.9(2) . 2 ?
O1B Pb1B P1A 26.67(16) 2 2 ?
O3A Pb1B P1A 26.9(2) 2 2 ?
P1A Pb1B P1A 168.77(7) . 2 ?
O5B Pb1B O2B 73.3(6) . 2 ?
O5A Pb1B O2B 63.9(4) . 2 ?
O3A Pb1B O2B 151.9(4) . 2 ?
O4B Pb1B O2B 132.7(3) 3_565 2 ?
O3A Pb1B O2B 106.6(3) 6_556 2 ?
O2A Pb1B O2B 62.5(3) 4 2 ?
O2B Pb1B O2B 121.8(4) . 2 ?
O1B Pb1B O2B 44.6(3) 2 2 ?
O3A Pb1B O2B 42.8(2) 2 2 ?
P1A Pb1B O2B 145.6(2) . 2 ?
P1A Pb1B O2B 25.46(19) 2 2 ?
O1A Pb2A O1A 76.3(4) 6_565 4 ?
O1A Pb2A O1A 76.3(4) 6_565 5_665 ?
O1A Pb2A O1A 76.3(4) 4 5_665 ?
O1A Pb2A O4A 121.9(3) 6_565 1_565 ?
O1A Pb2A O4A 89.7(3) 4 1_565 ?
O1A Pb2A O4A 154.1(3) 5_665 1_565 ?
O1A Pb2A O4A 89.7(3) 6_565 3_665 ?
O1A Pb2A O4A 154.1(3) 4 3_665 ?
O1A Pb2A O4A 121.9(3) 5_665 3_665 ?
O4A Pb2A O4A 79.2(4) 1_565 3_665 ?
O1A Pb2A O4A 154.1(3) 6_565 2 ?
O1A Pb2A O4A 121.9(3) 4 2 ?
O1A Pb2A O4A 89.7(3) 5_665 2 ?
O4A Pb2A O4A 79.2(4) 1_565 2 ?
O4A Pb2A O4A 79.2(4) 3_665 2 ?
O1A Pb2A O3B 70.2(3) 6_565 1_565 ?
O1A Pb2A O3B 87.7(3) 4 1_565 ?
O1A Pb2A O3B 145.5(3) 5_665 1_565 ?
O4A Pb2A O3B 52.9(3) 1_565 1_565 ?
O4A Pb2A O3B 66.9(3) 3_665 1_565 ?
O4A Pb2A O3B 124.4(3) 2 1_565 ?
O1A Pb2A O3B 87.7(3) 6_565 3_665 ?
O1A Pb2A O3B 145.5(3) 4 3_665 ?
O1A Pb2A O3B 70.2(3) 5_665 3_665 ?
O4A Pb2A O3B 124.4(3) 1_565 3_665 ?
O4A Pb2A O3B 52.9(3) 3_665 3_665 ?
O4A Pb2A O3B 66.9(3) 2 3_665 ?
O3B Pb2A O3B 115.62(14) 1_565 3_665 ?
O1A Pb2A O3B 145.5(3) 6_565 2 ?
O1A Pb2A O3B 70.2(3) 4 2 ?
O1A Pb2A O3B 87.7(3) 5_665 2 ?
O4A Pb2A O3B 66.9(3) 1_565 2 ?
O4A Pb2A O3B 124.4(3) 3_665 2 ?
O4A Pb2A O3B 52.9(3) 2 2 ?
O3B Pb2A O3B 115.62(14) 1_565 2 ?
O3B Pb2A O3B 115.62(14) 3_665 2 ?
O1A Pb2A P1B 96.9(2) 6_565 1_565 ?
O1A Pb2A P1B 92.8(2) 4 1_565 ?
O1A Pb2A P1B 168.2(3) 5_665 1_565 ?
O4A Pb2A P1B 26.79(18) 1_565 1_565 ?
O4A Pb2A P1B 66.96(18) 3_665 1_565 ?
O4A Pb2A P1B 100.0(2) 2 1_565 ?
O3B Pb2A P1B 26.7(3) 1_565 1_565 ?
O3B Pb2A P1B 119.7(3) 3_665 1_565 ?
O3B Pb2A P1B 92.9(3) 2 1_565 ?
O1A Pb2A P1B 92.8(2) 6_565 3_665 ?
O1A Pb2A P1B 168.2(3) 4 3_665 ?
O1A Pb2A P1B 96.9(2) 5_665 3_665 ?
O4A Pb2A P1B 100.0(2) 1_565 3_665 ?
O4A Pb2A P1B 26.79(18) 3_665 3_665 ?
O4A Pb2A P1B 66.96(18) 2 3_665 ?
O3B Pb2A P1B 92.9(3) 1_565 3_665 ?
O3B Pb2A P1B 26.7(3) 3_665 3_665 ?
O3B Pb2A P1B 119.7(3) 2 3_665 ?
P1B Pb2A P1B 92.99(10) 1_565 3_665 ?
O1A Pb2A P1B 168.2(3) 6_565 2 ?
O1A Pb2A P1B 96.9(2) 4 2 ?
O1A Pb2A P1B 92.8(2) 5_665 2 ?
O4A Pb2A P1B 66.96(18) 1_565 2 ?
O4A Pb2A P1B 100.0(2) 3_665 2 ?
O4A Pb2A P1B 26.79(18) 2 2 ?
O3B Pb2A P1B 119.7(3) 1_565 2 ?
O3B Pb2A P1B 92.9(3) 3_665 2 ?
O3B Pb2A P1B 26.7(3) 2 2 ?
P1B Pb2A P1B 92.99(10) 1_565 2 ?
P1B Pb2A P1B 92.99(10) 3_665 2 ?
O4B Pb2B O4B 72.9(4) 2_665 3_565 ?
O4B Pb2B O4B 72.9(4) 2_665 . ?
O4B Pb2B O4B 72.9(4) 3_565 . ?
O4B Pb2B O1A 97.2(3) 2_665 6_565 ?
O4B Pb2B O1A 123.9(3) 3_565 6_565 ?
O4B Pb2B O1A 157.9(2) . 6_565 ?
O4B Pb2B O1A 157.9(2) 2_665 4 ?
O4B Pb2B O1A 97.2(3) 3_565 4 ?
O4B Pb2B O1A 123.9(3) . 4 ?
O1A Pb2B O1A 71.5(4) 6_565 4 ?
O4B Pb2B O1A 123.9(3) 2_665 5_665 ?
O4B Pb2B O1A 157.9(2) 3_565 5_665 ?
O4B Pb2B O1A 97.2(3) . 5_665 ?
O1A Pb2B O1A 71.5(4) 6_565 5_665 ?
O1A Pb2B O1A 71.5(4) 4 5_665 ?
O4B Pb2B O2B 73.0(3) 2_665 3_565 ?
O4B Pb2B O2B 54.4(3) 3_565 3_565 ?
O4B Pb2B O2B 123.3(3) . 3_565 ?
O1A Pb2B O2B 69.8(3) 6_565 3_565 ?
O1A Pb2B O2B 85.2(3) 4 3_565 ?
O1A Pb2B O2B 139.5(3) 5_665 3_565 ?
O4B Pb2B O2B 54.4(3) 2_665 2_665 ?
O4B Pb2B O2B 123.3(3) 3_565 2_665 ?
O4B Pb2B O2B 73.0(3) . 2_665 ?
O1A Pb2B O2B 85.2(3) 6_565 2_665 ?
O1A Pb2B O2B 139.5(3) 4 2_665 ?
O1A Pb2B O2B 69.8(3) 5_665 2_665 ?
O2B Pb2B O2B 117.82(10) 3_565 2_665 ?
O4B Pb2B O2B 123.3(3) 2_665 . ?
O4B Pb2B O2B 73.0(3) 3_565 . ?
O4B Pb2B O2B 54.4(3) . . ?
O1A Pb2B O2B 139.5(3) 6_565 . ?
O1A Pb2B O2B 69.8(3) 4 . ?
O1A Pb2B O2B 85.2(3) 5_665 . ?
O2B Pb2B O2B 117.82(10) 3_565 . ?
O2B Pb2B O2B 117.82(10) 2_665 . ?
O4B Pb2B P1A 27.0(2) 2_665 2_665 ?
O4B Pb2B P1A 97.0(2) 3_565 2_665 ?
O4B Pb2B P1A 68.3(2) . 2_665 ?
O1A Pb2B P1A 93.8(2) 6_565 2_665 ?
O1A Pb2B P1A 163.6(3) 4 2_665 ?
O1A Pb2B P1A 97.4(2) 5_665 2_665 ?
O2B Pb2B P1A 96.7(2) 3_565 2_665 ?
O2B Pb2B P1A 27.6(2) 2_665 2_665 ?
O2B Pb2B P1A 122.5(2) . 2_665 ?
O4B Pb2B P1A 68.3(2) 2_665 3_565 ?
O4B Pb2B P1A 27.0(2) 3_565 3_565 ?
O4B Pb2B P1A 97.0(2) . 3_565 ?
O1A Pb2B P1A 97.4(2) 6_565 3_565 ?
O1A Pb2B P1A 93.8(2) 4 3_565 ?
O1A Pb2B P1A 163.6(3) 5_665 3_565 ?
O2B Pb2B P1A 27.6(2) 3_565 3_565 ?
O2B Pb2B P1A 122.5(2) 2_665 3_565 ?
O2B Pb2B P1A 96.7(2) . 3_565 ?
P1A Pb2B P1A 95.31(10) 2_665 3_565 ?
O4B Pb2B P1A 97.0(2) 2_665 . ?
O4B Pb2B P1A 68.3(2) 3_565 . ?
O4B Pb2B P1A 27.0(2) . . ?
O1A Pb2B P1A 163.6(3) 6_565 . ?
O1A Pb2B P1A 97.4(2) 4 . ?
O1A Pb2B P1A 93.8(2) 5_665 . ?
O2B Pb2B P1A 122.5(2) 3_565 . ?
O2B Pb2B P1A 96.7(2) 2_665 . ?
O2B Pb2B P1A 27.6(2) . . ?
P1A Pb2B P1A 95.31(10) 2_665 . ?
P1A Pb2B P1A 95.31(10) 3_565 . ?
O4B Pb2C O4B 75.8(4) 3_565 2_665 ?
O4B Pb2C O4B 75.8(4) 3_565 . ?
O4B Pb2C O4B 75.8(4) 2_665 . ?
O4B Pb2C O1B 127.2(3) 3_565 5_566 ?
O4B Pb2C O1B 94.5(3) 2_665 5_566 ?
O4B Pb2C O1B 152.7(3) . 5_566 ?
O4B Pb2C O1B 94.5(3) 3_565 6_556 ?
O4B Pb2C O1B 152.7(3) 2_665 6_556 ?
O4B Pb2C O1B 127.2(3) . 6_556 ?
O1B Pb2C O1B 70.8(4) 5_566 6_556 ?
O4B Pb2C O1B 152.7(3) 3_565 4_666 ?
O4B Pb2C O1B 127.2(3) 2_665 4_666 ?
O4B Pb2C O1B 94.5(3) . 4_666 ?
O1B Pb2C O1B 70.8(4) 5_566 4_666 ?
O1B Pb2C O1B 70.8(4) 6_556 4_666 ?
O4B Pb2C O3A 51.2(3) 3_565 3_565 ?
O4B Pb2C O3A 66.7(3) 2_665 3_565 ?
O4B Pb2C O3A 120.0(3) . 3_565 ?
O1B Pb2C O3A 77.0(3) 5_566 3_565 ?
O1B Pb2C O3A 87.2(3) 6_556 3_565 ?
O1B Pb2C O3A 145.5(3) 4_666 3_565 ?
O4B Pb2C O3A 120.0(3) 3_565 2_665 ?
O4B Pb2C O3A 51.2(3) 2_665 2_665 ?
O4B Pb2C O3A 66.7(3) . 2_665 ?
O1B Pb2C O3A 87.2(3) 5_566 2_665 ?
O1B Pb2C O3A 145.5(3) 6_556 2_665 ?
O1B Pb2C O3A 77.0(3) 4_666 2_665 ?
O3A Pb2C O3A 114.13(14) 3_565 2_665 ?
O4B Pb2C O3A 66.7(3) 3_565 . ?
O4B Pb2C O3A 120.0(3) 2_665 . ?
O4B Pb2C O3A 51.2(3) . . ?
O1B Pb2C O3A 145.5(3) 5_566 . ?
O1B Pb2C O3A 77.0(3) 6_556 . ?
O1B Pb2C O3A 87.2(3) 4_666 . ?
O3A Pb2C O3A 114.13(14) 3_565 . ?
O3A Pb2C O3A 114.13(14) 2_665 . ?
O4B Pb2C P1A 24.5(2) 3_565 3_565 ?
O4B Pb2C P1A 67.1(2) 2_665 3_565 ?
O4B Pb2C P1A 95.9(3) . 3_565 ?
O1B Pb2C P1A 103.8(2) 5_566 3_565 ?
O1B Pb2C P1A 93.4(2) 6_556 3_565 ?
O1B Pb2C P1A 164.2(2) 4_666 3_565 ?
O3A Pb2C P1A 26.9(2) 3_565 3_565 ?
O3A Pb2C P1A 118.1(2) 2_665 3_565 ?
O3A Pb2C P1A 90.1(2) . 3_565 ?
O4B Pb2C P1A 95.9(3) 3_565 2_665 ?
O4B Pb2C P1A 24.5(2) 2_665 2_665 ?
O4B Pb2C P1A 67.1(2) . 2_665 ?
O1B Pb2C P1A 93.4(2) 5_566 2_665 ?
O1B Pb2C P1A 164.2(2) 6_556 2_665 ?
O1B Pb2C P1A 103.8(2) 4_666 2_665 ?
O3A Pb2C P1A 90.1(2) 3_565 2_665 ?
O3A Pb2C P1A 26.9(2) 2_665 2_665 ?
O3A Pb2C P1A 118.1(2) . 2_665 ?
P1A Pb2C P1A 91.20(11) 3_565 2_665 ?
O4B Pb2C P1A 67.1(2) 3_565 . ?
O4B Pb2C P1A 95.9(3) 2_665 . ?
O4B Pb2C P1A 24.5(2) . . ?
O1B Pb2C P1A 164.2(2) 5_566 . ?
O1B Pb2C P1A 103.8(2) 6_556 . ?
O1B Pb2C P1A 93.4(2) 4_666 . ?
O3A Pb2C P1A 118.1(2) 3_565 . ?
O3A Pb2C P1A 90.1(2) 2_665 . ?
O3A Pb2C P1A 26.9(2) . . ?
P1A Pb2C P1A 91.20(11) 3_565 . ?
P1A Pb2C P1A 91.20(11) 2_665 . ?
O1B Pb2D O1B 77.3(4) 5_565 6 ?
O1B Pb2D O1B 77.3(4) 5_565 4_665 ?
O1B Pb2D O1B 77.3(4) 6 4_665 ?
O1B Pb2D O4A 88.9(3) 5_565 3_665 ?
O1B Pb2D O4A 149.3(2) 6 3_665 ?
O1B Pb2D O4A 126.7(3) 4_665 3_665 ?
O1B Pb2D O4A 126.7(3) 5_565 1_565 ?
O1B Pb2D O4A 88.9(3) 6 1_565 ?
O1B Pb2D O4A 149.3(2) 4_665 1_565 ?
O4A Pb2D O4A 77.4(4) 3_665 1_565 ?
O1B Pb2D O4A 149.3(2) 5_565 2 ?
O1B Pb2D O4A 126.7(3) 6 2 ?
O1B Pb2D O4A 88.9(3) 4_665 2 ?
O4A Pb2D O4A 77.4(4) 3_665 2 ?
O4A Pb2D O4A 77.4(4) 1_565 2 ?
O1B Pb2D O2A 76.0(3) 5_565 1_565 ?
O1B Pb2D O2A 85.2(3) 6 1_565 ?
O1B Pb2D O2A 150.7(3) 4_665 1_565 ?
O4A Pb2D O2A 64.7(3) 3_665 1_565 ?
O4A Pb2D O2A 51.4(3) 1_565 1_565 ?
O4A Pb2D O2A 120.4(3) 2 1_565 ?
O1B Pb2D O2A 85.2(3) 5_565 3_665 ?
O1B Pb2D O2A 150.7(3) 6 3_665 ?
O1B Pb2D O2A 76.0(3) 4_665 3_665 ?
O4A Pb2D O2A 51.4(3) 3_665 3_665 ?
O4A Pb2D O2A 120.4(3) 1_565 3_665 ?
O4A Pb2D O2A 64.7(3) 2 3_665 ?
O2A Pb2D O2A 113.34(15) 1_565 3_665 ?
O1B Pb2D O2A 150.7(3) 5_565 2 ?
O1B Pb2D O2A 76.0(3) 6 2 ?
O1B Pb2D O2A 85.2(3) 4_665 2 ?
O4A Pb2D O2A 120.4(3) 3_665 2 ?
O4A Pb2D O2A 64.7(3) 1_565 2 ?
O4A Pb2D O2A 51.4(3) 2 2 ?
O2A Pb2D O2A 113.34(15) 1_565 2 ?
O2A Pb2D O2A 113.34(15) 3_665 2 ?
O1B Pb2D P1B 90.4(2) 5_565 3_665 ?
O1B Pb2D P1B 167.6(2) 6 3_665 ?
O1B Pb2D P1B 101.8(2) 4_665 3_665 ?
O4A Pb2D P1B 26.09(18) 3_665 3_665 ?
O4A Pb2D P1B 97.3(2) 1_565 3_665 ?
O4A Pb2D P1B 65.4(2) 2 3_665 ?
O2A Pb2D P1B 90.3(2) 1_565 3_665 ?
O2A Pb2D P1B 25.8(2) 3_665 3_665 ?
O2A Pb2D P1B 116.3(2) 2 3_665 ?
O1B Pb2D P1B 101.8(2) 5_565 1_565 ?
O1B Pb2D P1B 90.4(2) 6 1_565 ?
O1B Pb2D P1B 167.6(3) 4_665 1_565 ?
O4A Pb2D P1B 65.4(2) 3_665 1_565 ?
O4A Pb2D P1B 26.09(18) 1_565 1_565 ?
O4A Pb2D P1B 97.3(2) 2 1_565 ?
O2A Pb2D P1B 25.8(2) 1_565 1_565 ?
O2A Pb2D P1B 116.3(2) 3_665 1_565 ?
O2A Pb2D P1B 90.3(2) 2 1_565 ?
P1B Pb2D P1B 90.50(11) 3_665 1_565 ?
O1B Pb2D P1B 167.6(2) 5_565 2 ?
O1B Pb2D P1B 101.8(2) 6 2 ?
O1B Pb2D P1B 90.4(2) 4_665 2 ?
O4A Pb2D P1B 97.3(2) 3_665 2 ?
O4A Pb2D P1B 65.4(2) 1_565 2 ?
O4A Pb2D P1B 26.09(18) 2 2 ?
O2A Pb2D P1B 116.3(2) 1_565 2 ?
O2A Pb2D P1B 90.3(2) 3_665 2 ?
O2A Pb2D P1B 25.8(2) 2 2 ?
P1B Pb2D P1B 90.50(11) 3_665 2 ?
P1B Pb2D P1B 90.50(11) 1_565 2 ?
O2B P1A O1B 111.3(7) . . ?
O2B P1A O4B 108.7(7) . . ?
O1B P1A O4B 110.6(5) . . ?
O2B P1A O3A 105.9(6) . . ?
O1B P1A O3A 110.6(7) . . ?
O4B P1A O3A 109.7(7) . . ?
O2B P1A Pb1B 59.3(4) . . ?
O1B P1A Pb1B 134.1(3) . . ?
O4B P1A Pb1B 114.9(3) . . ?
O3A P1A Pb1B 47.5(4) . . ?
O2B P1A Pb2B 59.5(4) . . ?
O1B P1A Pb2B 134.0(5) . . ?
O4B P1A Pb2B 49.8(5) . . ?
O3A P1A Pb2B 115.2(5) . . ?
Pb1B P1A Pb2B 83.12(7) . . ?
O2B P1A O4B 72.3(5) . 3_565 ?
O1B P1A O4B 176.0(5) . 3_565 ?
O4B P1A O4B 66.0(4) . 3_565 ?
O3A P1A O4B 69.5(5) . 3_565 ?
Pb1B P1A O4B 49.01(15) . 3_565 ?
Pb2B P1A O4B 45.7(2) . 3_565 ?
O2B P1A Pb2C 114.4(5) . . ?
O1B P1A Pb2C 132.7(5) . . ?
O4B P1A Pb2C 42.4(4) . . ?
O3A P1A Pb2C 67.8(5) . . ?
Pb1B P1A Pb2C 81.67(7) . . ?
Pb2B P1A Pb2C 65.82(6) . . ?
O4B P1A Pb2C 43.37(19) 3_565 . ?
O2B P1A Pb1B 80.8(4) . 3 ?
O1B P1A Pb1B 63.4(3) . 3 ?
O4B P1A Pb1B 170.3(5) . 3 ?
O3A P1A Pb1B 67.7(5) . 3 ?
Pb1B P1A Pb1B 70.78(6) . 3 ?
Pb2B P1A Pb1B 139.92(13) . 3 ?
O4B P1A Pb1B 119.71(17) 3_565 3 ?
Pb2C P1A Pb1B 135.41(14) . 3 ?
O2A P1B O1A 110.6(7) . . ?
O2A P1B O3B 107.3(5) . . ?
O1A P1B O3B 113.0(8) . . ?
O2A P1B O4A 109.5(7) . . ?
O1A P1B O4A 108.8(4) . . ?
O3B P1B O4A 107.5(7) . . ?
O2A P1B Pb1A 50.9(4) . . ?
O1A P1B Pb1A 131.6(3) . . ?
O3B P1B Pb1A 56.6(5) . . ?
O4A P1B Pb1A 119.4(3) . . ?
O2A P1B Pb2A 110.6(5) . 1_545 ?
O1A P1B Pb2A 138.7(5) . 1_545 ?
O3B P1B Pb2A 55.4(5) . 1_545 ?
O4A P1B Pb2A 53.8(4) . 1_545 ?
Pb1A P1B Pb2A 78.78(7) . 1_545 ?
O2A P1B O4A 63.9(5) . 3_655 ?
O1A P1B O4A 170.5(4) . 3_655 ?
O3B P1B O4A 63.6(5) . 3_655 ?
O4A P1B O4A 80.7(4) . 3_655 ?
Pb1A P1B O4A 38.84(14) . 3_655 ?
Pb2A P1B O4A 47.9(2) 1_545 3_655 ?
O2A P1B Pb1A 79.2(4) . 3 ?
O1A P1B Pb1A 51.7(3) . 3 ?
O3B P1B Pb1A 85.6(5) . 3 ?
O4A P1B Pb1A 160.3(3) . 3 ?
Pb1A P1B Pb1A 79.93(7) . 3 ?
Pb2A P1B Pb1A 141.04(14) 1_545 3 ?
O4A P1B Pb1A 118.77(16) 3_655 3 ?
O2A P1B Pb2D 57.6(4) . 1_545 ?
O1A P1B Pb2D 136.6(5) . 1_545 ?
O3B P1B Pb2D 110.3(5) . 1_545 ?
O4A P1B Pb2D 53.4(4) . 1_545 ?
Pb1A P1B Pb2D 76.73(7) . 1_545 ?
Pb2A P1B Pb2D 68.03(5) 1_545 1_545 ?
O4A P1B Pb2D 48.3(2) 3_655 1_545 ?
Pb1A P1B Pb2D 136.49(13) 3 1_545 ?
O2A P1B Pb1A 120.3(4) . 2_545 ?
O1A P1B Pb1A 82.6(3) . 2_545 ?
O3B P1B Pb1A 120.4(5) . 2_545 ?
O4A P1B Pb1A 26.3(3) . 2_545 ?
Pb1A P1B Pb1A 145.52(9) . 2_545 ?
Pb2A P1B Pb1A 74.85(6) 1_545 2_545 ?
O4A P1B Pb1A 106.89(16) 3_655 2_545 ?
Pb1A P1B Pb1A 134.14(9) 3 2_545 ?
Pb2D P1B Pb1A 73.05(6) 1_545 2_545 ?
P1B O1A Pb2A 128.1(7) . 4 ?
P1B O1A O4A 35.8(3) . . ?
Pb2A O1A O4A 107.8(5) 4 . ?
P1B O1A O2A 34.5(4) . . ?
Pb2A O1A O2A 162.3(5) 4 . ?
O4A O1A O2A 59.9(4) . . ?
P1B O1A O3B 33.6(4) . . ?
Pb2A O1A O3B 105.1(5) 4 . ?
O4A O1A O3B 58.9(4) . . ?
O2A O1A O3B 58.1(3) . . ?
P1B O1A Pb2B 126.5(7) . 4 ?
Pb2A O1A Pb2B 92.0(3) 4 4 ?
O4A O1A Pb2B 106.3(5) . 4 ?
O2A O1A Pb2B 103.5(5) . 4 ?
O3B O1A Pb2B 159.9(5) . 4 ?
P1B O1A Pb1A 102.7(4) . 3 ?
Pb2A O1A Pb1A 103.2(3) 4 3 ?
O4A O1A Pb1A 138.4(4) . 3 ?
O2A O1A Pb1A 82.9(3) . 3 ?
O3B O1A Pb1A 86.9(4) . 3 ?
Pb2B O1A Pb1A 99.5(3) 4 3 ?
P1B O1A O3B 105.4(6) . 5 ?
Pb2A O1A O3B 59.9(4) 4 5 ?
O4A O1A O3B 124.5(6) . 5 ?
O2A O1A O3B 114.6(4) . 5 ?
O3B O1A O3B 72.2(5) . 5 ?
Pb2B O1A O3B 126.6(4) 4 5 ?
Pb1A O1A O3B 53.0(3) 3 5 ?
P1B O1A O1A 179.1(6) . 2_445 ?
Pb2A O1A O1A 51.85(19) 4 2_445 ?
O4A O1A O1A 145.0(4) . 2_445 ?
O2A O1A O1A 145.4(4) . 2_445 ?
O3B O1A O1A 145.6(4) . 2_445 ?
Pb2B O1A O1A 54.23(18) 4 2_445 ?
Pb1A O1A O1A 76.5(3) 3 2_445 ?
O3B O1A O1A 73.8(4) 5 2_445 ?
P1B O1A O1A 120.8(5) . 3_545 ?
Pb2A O1A O1A 51.85(19) 4 3_545 ?
O4A O1A O1A 85.0(4) . 3_545 ?
O2A O1A O1A 132.7(4) . 3_545 ?
O3B O1A O1A 130.5(5) . 3_545 ?
Pb2B O1A O1A 54.23(18) 4 3_545 ?
Pb1A O1A O1A 136.4(3) 3 3_545 ?
O3B O1A O1A 111.3(3) 5 3_545 ?
O1A O1A O1A 60.000(1) 2_445 3_545 ?
P1B O1A O2B 106.6(6) . 4 ?
Pb2A O1A O2B 124.1(4) 4 4 ?
O4A O1A O2B 124.7(6) . 4 ?
O2A O1A O2B 72.4(4) . 4 ?
O3B O1A O2B 116.9(4) . 4 ?
Pb2B O1A O2B 58.1(3) 4 4 ?
Pb1A O1A O2B 48.2(2) 3 4 ?
O3B O1A O2B 99.0(3) 5 4 ?
O1A O1A O2B 73.2(3) 2_445 4 ?
O1A O1A O2B 111.4(3) 3_545 4 ?
P1B O1A Pb1A 72.7(3) . 2_545 ?
Pb2A O1A Pb1A 82.7(2) 4 2_545 ?
O4A O1A Pb1A 36.9(2) . 2_545 ?
O2A O1A Pb1A 91.3(3) . 2_545 ?
O3B O1A Pb1A 91.0(4) . 2_545 ?
Pb2B O1A Pb1A 80.8(2) 4 2_545 ?
Pb1A O1A Pb1A 174.1(4) 3 2_545 ?
O3B O1A Pb1A 131.3(5) 5 2_545 ?
O1A O1A Pb1A 108.1(3) 2_445 2_545 ?
O1A O1A Pb1A 48.1(3) 3_545 2_545 ?
O2B O1A Pb1A 128.8(4) 4 2_545 ?
P1A O1B Pb2D 134.7(7) . 4_665 ?
P1A O1B O4B 34.8(3) . . ?
Pb2D O1B O4B 121.5(5) 4_665 . ?
P1A O1B O2B 34.3(4) . . ?
Pb2D O1B O2B 105.6(5) 4_665 . ?
O4B O1B O2B 59.1(4) . . ?
P1A O1B O3A 34.9(4) . . ?
Pb2D O1B O3A 161.6(6) 4_665 . ?
O4B O1B O3A 59.9(4) . . ?
O2B O1B O3A 58.1(3) . . ?
P1A O1B Pb2C 130.1(7) . 4_666 ?
Pb2D O1B Pb2C 91.8(3) 4_665 4_666 ?
O4B O1B Pb2C 112.9(5) . 4_666 ?
O2B O1B Pb2C 162.5(5) . 4_666 ?
O3A O1B Pb2C 104.5(5) . 4_666 ?
P1A O1B O1B 135.9(6) . 3_665 ?
Pb2D O1B O1B 51.4(2) 4_665 3_665 ?
O4B O1B O1B 101.3(4) . 3_665 ?
O2B O1B O1B 139.3(4) . 3_665 ?
O3A O1B O1B 146.4(4) . 3_665 ?
Pb2C O1B O1B 54.58(19) 4_666 3_665 ?
P1A O1B O1B 164.1(6) . 2_655 ?
Pb2D O1B O1B 51.4(2) 4_665 2_655 ?
O4B O1B O1B 160.9(4) . 2_655 ?
O2B O1B O1B 137.1(4) . 2_655 ?
O3A O1B O1B 133.6(4) . 2_655 ?
Pb2C O1B O1B 54.58(19) 4_666 2_655 ?
O1B O1B O1B 60.000(1) 3_665 2_655 ?
P1A O1B Pb1B 90.0(4) . 3 ?
Pb2D O1B Pb1B 101.4(3) 4_665 3 ?
O4B O1B Pb1B 124.3(4) . 3 ?
O2B O1B Pb1B 77.4(3) . 3 ?
O3A O1B Pb1B 68.4(3) . 3 ?
Pb2C O1B Pb1B 98.0(3) 4_666 3 ?
O1B O1B Pb1B 134.1(3) 3_665 3 ?
O1B O1B Pb1B 74.1(3) 2_655 3 ?
P1A O1B O2A 99.9(6) . 6 ?
Pb2D O1B O2A 59.2(3) 4_665 6 ?
O4B O1B O2A 124.1(6) . 6 ?
O2B O1B O2A 67.2(4) . 6 ?
O3A O1B O2A 103.9(4) . 6 ?
Pb2C O1B O2A 123.0(3) 4_666 6 ?
O1B O1B O2A 109.6(3) 3_665 6 ?
O1B O1B O2A 70.0(3) 2_655 6 ?
Pb1B O1B O2A 50.8(2) 3 6 ?
P1A O1B O3A 96.1(5) . 5_556 ?
Pb2D O1B O3A 123.9(3) 4_665 5_556 ?
O4B O1B O3A 114.1(5) . 5_556 ?
O2B O1B O3A 108.7(4) . 5_556 ?
O3A O1B O3A 61.2(4) . 5_556 ?
Pb2C O1B O3A 58.4(3) 4_666 5_556 ?
O1B O1B O3A 111.9(3) 3_665 5_556 ?
O1B O1B O3A 73.5(3) 2_655 5_556 ?
Pb1B O1B O3A 47.6(2) 3 5_556 ?
O2A O1B O3A 96.2(3) 6 5_556 ?
P1A O1B O2A 90.2(5) . 5_665 ?
Pb2D O1B O2A 53.5(3) 4_665 5_665 ?
O4B O1B O2A 68.0(4) . 5_665 ?
O2B O1B O2A 80.3(4) . 5_665 ?
O3A O1B O2A 124.5(5) . 5_665 ?
Pb2C O1B O2A 112.2(3) 4_666 5_665 ?
O1B O1B O2A 59.0(3) 3_665 5_665 ?
O1B O1B O2A 101.8(3) 2_655 5_665 ?
Pb1B O1B O2A 139.7(4) 3 5_665 ?
O2A O1B O2A 89.6(5) 6 5_665 ?
O3A O1B O2A 170.6(4) 5_556 5_665 ?
P1B O2A O3B 36.6(4) . . ?
P1B O2A O4A 35.7(4) . . ?
O3B O2A O4A 60.2(5) . . ?
P1B O2A O1A 34.9(4) . . ?
O3B O2A O1A 62.0(5) . . ?
O4A O2A O1A 60.0(4) . . ?
P1B O2A Pb1A 101.5(5) . . ?
O3B O2A Pb1A 65.0(5) . . ?
O4A O2A Pb1A 112.4(4) . . ?
O1A O2A Pb1A 120.3(4) . . ?
P1B O2A Pb1B 144.3(7) . 4 ?
O3B O2A Pb1B 160.1(7) . 4 ?
O4A O2A Pb1B 134.8(5) . 4 ?
O1A O2A Pb1B 110.9(5) . 4 ?
Pb1A O2A Pb1B 109.5(4) . 4 ?
P1B O2A Pb2D 96.6(5) . 1_545 ?
O3B O2A Pb2D 103.3(6) . 1_545 ?
O4A O2A Pb2D 61.9(3) . 1_545 ?
O1A O2A Pb2D 118.7(5) . 1_545 ?
Pb1A O2A Pb2D 98.0(4) . 1_545 ?
Pb1B O2A Pb2D 96.4(3) 4 1_545 ?
P1B O2A O4A 89.9(5) . 3_655 ?
O3B O2A O4A 66.3(5) . 3_655 ?
O4A O2A O4A 77.6(5) . 3_655 ?
O1A O2A O4A 124.4(4) . 3_655 ?
Pb1A O2A O4A 45.2(2) . 3_655 ?
Pb1B O2A O4A 124.6(4) 4 3_655 ?
Pb2D O2A O4A 55.8(3) 1_545 3_655 ?
P1B O2A O2B 145.5(6) . 5 ?
O3B O2A O2B 110.9(6) . 5 ?
O4A O2A O2B 132.4(5) . 5 ?
O1A O2A O2B 162.6(5) . 5 ?
Pb1A O2A O2B 47.1(2) . 5 ?
Pb1B O2A O2B 70.0(3) 4 5 ?
Pb2D O2A O2B 77.7(4) 1_545 5 ?
O4A O2A O2B 58.5(4) 3_655 5 ?
P1B O2A O1B 141.4(6) . 5 ?
O3B O2A O1B 136.0(7) . 5 ?
O4A O2A O1B 106.2(4) . 5 ?
O1A O2A O1B 151.5(5) . 5 ?
Pb1A O2A O1B 87.5(4) . 5 ?
Pb1B O2A O1B 59.2(3) 4 5 ?
Pb2D O2A O1B 44.8(2) 1_545 5 ?
O4A O2A O1B 70.0(4) 3_655 5 ?
O2B O2A O1B 44.7(3) 5 5 ?
P1B O2A O2B 97.1(6) . 4 ?
O3B O2A O2B 111.9(6) . 4 ?
O4A O2A O2B 116.0(5) . 4 ?
O1A O2A O2B 62.4(4) . 4 ?
Pb1A O2A O2B 119.0(4) . 4 ?
Pb1B O2A O2B 52.4(3) 4 4 ?
Pb2D O2A O2B 136.8(4) 1_545 4 ?
O4A O2A O2B 164.0(4) 3_655 4 ?
O2B O2A O2B 110.4(4) 5 4 ?
O1B O2A O2B 111.3(4) 5 4 ?
P1B O2A Pb1A 75.7(4) . 3 ?
O3B O2A Pb1A 73.7(4) . 3 ?
O4A O2A Pb1A 109.6(4) . 3 ?
O1A O2A Pb1A 52.0(3) . 3 ?
Pb1A O2A Pb1A 88.8(3) . 3 ?
Pb1B O2A Pb1A 87.4(3) 4 3 ?
Pb2D O2A Pb1A 170.7(4) 1_545 3 ?
O4A O2A Pb1A 128.2(4) 3_655 3 ?
O2B O2A Pb1A 111.6(3) 5 3 ?
O1B O2A Pb1A 142.6(4) 5 3 ?
O2B O2A Pb1A 41.47(19) 4 3 ?
P1A O2B Pb1A 145.6(7) . 6 ?
P1A O2B O3A 37.3(4) . . ?
Pb1A O2B O3A 151.9(6) 6 . ?
P1A O2B O4B 35.7(4) . . ?
Pb1A O2B O4B 142.0(5) 6 . ?
O3A O2B O4B 61.3(5) . . ?
P1A O2B O1B 34.4(4) . . ?
Pb1A O2B O1B 111.5(5) 6 . ?
O3A O2B O1B 61.1(5) . . ?
O4B O2B O1B 60.3(4) . . ?
P1A O2B Pb1B 92.3(5) . . ?
Pb1A O2B Pb1B 113.8(4) 6 . ?
O3A O2B Pb1B 55.6(4) . . ?
O4B O2B Pb1B 102.5(4) . . ?
O1B O2B Pb1B 113.2(4) . . ?
P1A O2B Pb2B 92.9(5) . . ?
Pb1A O2B Pb2B 103.2(3) 6 . ?
O3A O2B Pb2B 104.5(6) . . ?
O4B O2B Pb2B 57.5(3) . . ?
O1B O2B Pb2B 113.6(4) . . ?
Pb1B O2B Pb2B 100.7(4) . . ?
P1A O2B O4A 107.0(6) . 5_665 ?
Pb1A O2B O4A 45.0(3) 6 5_665 ?
O3A O2B O4A 141.6(7) . 5_665 ?
O4B O2B O4A 98.3(5) . 5_665 ?
O1B O2B O4A 80.7(4) . 5_665 ?
Pb1B O2B O4A 158.8(5) . 5_665 ?
Pb2B O2B O4A 87.2(3) . 5_665 ?
P1A O2B O1A 145.0(6) . 4 ?
Pb1A O2B O1A 58.5(3) 6 4 ?
O3A O2B O1A 140.7(7) . 4 ?
O4B O2B O1A 109.4(5) . 4 ?
O1B O2B O1A 151.7(5) . 4 ?
Pb1B O2B O1A 94.5(4) . 4 ?
Pb2B O2B O1A 52.1(2) . 4 ?
O4A O2B O1A 74.7(3) 5_665 4 ?
P1A O2B O4B 80.9(5) . 3_565 ?
Pb1A O2B O4B 132.4(5) 6 3_565 ?
O3A O2B O4B 65.9(5) . 3_565 ?
O4B O2B O4B 63.2(4) . 3_565 ?
O1B O2B O4B 115.3(4) . 3_565 ?
Pb1B O2B O4B 53.4(3) . 3_565 ?
Pb2B O2B O4B 49.8(3) . 3_565 ?
O4A O2B O4B 136.9(4) 5_665 3_565 ?
O1A O2B O4B 75.9(4) 4 3_565 ?
P1A O2B O5A 101.4(9) . . ?
Pb1A O2B O5A 84.4(9) 6 . ?
O3A O2B O5A 70.5(9) . . ?
O4B O2B O5A 131.8(9) . . ?
O1B O2B O5A 96.9(6) . . ?
Pb1B O2B O5A 44.5(5) . . ?
Pb2B O2B O5A 142.2(4) . . ?
O4A O2B O5A 120.7(7) 5_665 . ?
O1A O2B O5A 107.5(7) 4 . ?
O4B O2B O5A 97.9(5) 3_565 . ?
P1A O2B O2A 101.0(6) . 6 ?
Pb1A O2B O2A 49.8(3) 6 6 ?
O3A O2B O2A 106.5(5) . 6 ?
O4B O2B O2A 126.2(5) . 6 ?
O1B O2B O2A 68.2(4) . 6 ?
Pb1B O2B O2A 111.3(3) . 6 ?
Pb2B O2B O2A 144.3(4) . 6 ?
O4A O2B O2A 57.4(3) 5_665 6 ?
O1A O2B O2A 108.3(4) 4 6 ?
O4B O2B O2A 164.7(4) 3_565 6 ?
O5A O2B O2A 66.8(4) . 6 ?
P1A O3A Pb1B 104.7(5) . . ?
P1A O3A O2B 36.8(4) . . ?
Pb1B O3A O2B 68.6(4) . . ?
P1A O3A O4B 35.0(4) . . ?
Pb1B O3A O4B 111.2(5) . . ?
O2B O3A O4B 60.0(5) . . ?
P1A O3A O1B 34.5(4) . . ?
Pb1B O3A O1B 125.0(5) . . ?
O2B O3A O1B 60.9(5) . . ?
O4B O3A O1B 59.9(4) . . ?
P1A O3A Pb1B 143.4(7) . 5_556 ?
Pb1B O3A Pb1B 111.6(4) . 5_556 ?
O2B O3A Pb1B 169.0(7) . 5_556 ?
O4B O3A Pb1B 127.3(5) . 5_556 ?
O1B O3A Pb1B 114.0(5) . 5_556 ?
P1A O3A O5B 111.6(10) . . ?
Pb1B O3A O5B 47.5(4) . . ?
O2B O3A O5B 81.9(10) . . ?
O4B O3A O5B 141.9(10) . . ?
O1B O3A O5B 103.3(7) . . ?
Pb1B O3A O5B 90.4(10) 5_556 . ?
P1A O3A O4B 83.2(5) . 3_565 ?
Pb1B O3A O4B 56.4(3) . 3_565 ?
O2B O3A O4B 69.0(5) . 3_565 ?
O4B O3A O4B 64.2(4) . 3_565 ?
O1B O3A O4B 117.6(5) . 3_565 ?
Pb1B O3A O4B 120.8(5) 5_556 3_565 ?
O5B O3A O4B 103.9(5) . 3_565 ?
P1A O3A Pb2C 85.2(5) . . ?
Pb1B O3A Pb2C 100.2(4) . . ?
O2B O3A Pb2C 98.1(5) . . ?
O4B O3A Pb2C 50.6(3) . . ?
O1B O3A Pb2C 106.7(4) . . ?
Pb1B O3A Pb2C 92.6(3) 5_556 . ?
O5B O3A Pb2C 145.5(5) . . ?
O4B O3A Pb2C 46.5(3) 3_565 . ?
P1A O3A Pb1B 85.4(5) . 3 ?
Pb1B O3A Pb1B 85.3(3) . 3 ?
O2B O3A Pb1B 76.1(4) . 3 ?
O4B O3A Pb1B 119.8(5) . 3 ?
O1B O3A Pb1B 63.6(3) . 3 ?
Pb1B O3A Pb1B 93.0(3) 5_556 3 ?
O5B O3A Pb1B 42.5(3) . 3 ?
O4B O3A Pb1B 135.1(4) 3_565 3 ?
Pb2C O3A Pb1B 170.1(4) . 3 ?
P1A O3A O3A 150.2(7) . 6_556 ?
Pb1B O3A O3A 55.10(18) . 6_556 ?
O2B O3A O3A 121.4(6) . 6_556 ?
O4B O3A O3A 125.6(5) . 6_556 ?
O1B O3A O3A 174.5(5) . 6_556 ?
Pb1B O3A O3A 62.9(3) 5_556 6_556 ?
O5B O3A O3A 72.6(6) . 6_556 ?
O4B O3A O3A 67.5(4) 3_565 6_556 ?
Pb2C O3A O3A 78.3(4) . 6_556 ?
Pb1B O3A O3A 111.5(2) 3 6_556 ?
P1A O3A O3A 110.5(7) . 5_556 ?
Pb1B O3A O3A 118.3(3) . 5_556 ?
O2B O3A O3A 122.6(6) . 5_556 ?
O4B O3A O3A 126.8(6) . 5_556 ?
O1B O3A O3A 76.0(5) . 5_556 ?
Pb1B O3A O3A 47.0(3) 5_556 5_556 ?
O5B O3A O3A 72.6(6) . 5_556 ?
O4B O3A O3A 166.3(5) 3_565 5_556 ?
Pb2C O3A O3A 131.1(5) . 5_556 ?
Pb1B O3A O3A 50.40(16) 3 5_556 ?
O3A O3A O3A 99.0(4) 6_556 5_556 ?
P1B O3B O2A 36.0(3) . . ?
P1B O3B O4A 36.4(4) . . ?
O2A O3B O4A 60.7(5) . . ?
P1B O3B O1A 33.4(4) . . ?
O2A O3B O1A 59.9(5) . . ?
O4A O3B O1A 59.4(4) . . ?
P1B O3B Pb1A 140.0(7) . 5 ?
O2A O3B Pb1A 156.8(7) . 5 ?
O4A O3B Pb1A 133.0(6) . 5 ?
O1A O3B Pb1A 107.9(5) . 5 ?
P1B O3B Pb1A 94.9(5) . . ?
O2A O3B Pb1A 58.9(4) . . ?
O4A O3B Pb1A 108.0(4) . . ?
O1A O3B Pb1A 113.1(4) . . ?
Pb1A O3B Pb1A 117.7(5) 5 . ?
P1B O3B Pb2A 97.9(6) . 1_545 ?
O2A O3B Pb2A 104.3(6) . 1_545 ?
O4A O3B Pb2A 62.7(4) . 1_545 ?
O1A O3B Pb2A 119.7(6) . 1_545 ?
Pb1A O3B Pb2A 98.9(3) 5 1_545 ?
Pb1A O3B Pb2A 99.1(4) . 1_545 ?
P1B O3B O1A 147.6(8) . 6 ?
O2A O3B O1A 141.1(7) . 6 ?
O4A O3B O1A 111.5(6) . 6 ?
O1A O3B O1A 153.5(5) . 6 ?
Pb1A O3B O1A 58.0(3) 5 6 ?
Pb1A O3B O1A 93.3(4) . 6 ?
Pb2A O3B O1A 49.9(3) 1_545 6 ?
P1B O3B O4A 89.8(5) . 3_655 ?
O2A O3B O4A 66.6(5) . 3_655 ?
O4A O3B O4A 78.0(5) . 3_655 ?
O1A O3B O4A 122.7(4) . 3_655 ?
Pb1A O3B O4A 129.4(5) 5 3_655 ?
Pb1A O3B O4A 44.6(2) . 3_655 ?
Pb2A O3B O4A 55.9(3) 1_545 3_655 ?
O1A O3B O4A 74.5(4) 6 3_655 ?
P1B O3B O4A 102.8(7) . 4_545 ?
O2A O3B O4A 138.2(8) . 4_545 ?
O4A O3B O4A 89.9(6) . 4_545 ?
O1A O3B O4A 80.1(5) . 4_545 ?
Pb1A O3B O4A 43.7(2) 5 4_545 ?
Pb1A O3B O4A 161.4(5) . 4_545 ?
Pb2A O3B O4A 84.4(4) 1_545 4_545 ?
O1A O3B O4A 74.9(3) 6 4_545 ?
O4A O3B O4A 139.8(5) 3_655 4_545 ?
P1B O3B O3B 143.6(7) . 6 ?
O2A O3B O3B 108.6(6) . 6 ?
O4A O3B O3B 134.9(6) . 6 ?
O1A O3B O3B 157.5(5) . 6 ?
Pb1A O3B O3B 75.1(4) 5 6 ?
Pb1A O3B O3B 50.2(2) . 6 ?
Pb2A O3B O3B 80.8(5) 1_545 6 ?
O1A O3B O3B 46.9(4) 6 6 ?
O4A O3B O3B 59.1(4) 3_655 6 ?
O4A O3B O3B 113.2(5) 4_545 6 ?
P1B O3B O3B 94.0(6) . 5 ?
O2A O3B O3B 107.2(6) . 5 ?
O4A O3B O3B 115.0(6) . 5 ?
O1A O3B O3B 60.9(4) . 5 ?
Pb1A O3B O3B 51.9(3) 5 5 ?
Pb1A O3B O3B 117.1(3) . 5 ?
Pb2A O3B O3B 140.7(5) 1_545 5 ?
O1A O3B O3B 109.9(5) 6 5 ?
O4A O3B O3B 161.7(4) 3_655 5 ?
O4A O3B O3B 56.4(4) 4_545 5 ?
O3B O3B O3B 110.1(3) 6 5 ?
P1B O4A Pb1A 135.8(5) . 2_545 ?
P1B O4A O3B 36.1(4) . . ?
Pb1A O4A O3B 144.0(6) 2_545 . ?
P1B O4A O2A 34.8(4) . . ?
Pb1A O4A O2A 141.7(6) 2_545 . ?
O3B O4A O2A 59.1(3) . . ?
P1B O4A O1A 35.4(3) . . ?
Pb1A O4A O1A 100.4(3) 2_545 . ?
O3B O4A O1A 61.7(4) . . ?
O2A O4A O1A 60.1(4) . . ?
P1B O4A Pb2A 99.4(5) . 1_545 ?
Pb1A O4A Pb2A 113.5(4) 2_545 1_545 ?
O3B O4A Pb2A 64.5(4) . 1_545 ?
O2A O4A Pb2A 104.4(4) . 1_545 ?
O1A O4A Pb2A 123.5(5) . 1_545 ?
P1B O4A Pb2D 100.6(5) . 1_545 ?
Pb1A O4A Pb2D 109.8(4) 2_545 1_545 ?
O3B O4A Pb2D 105.9(4) . 1_545 ?
O2A O4A Pb2D 66.7(3) . 1_545 ?
O1A O4A Pb2D 123.4(6) . 1_545 ?
Pb2A O4A Pb2D 86.4(2) 1_545 1_545 ?
P1B O4A O3B 153.0(8) . 2_545 ?
Pb1A O4A O3B 58.2(3) 2_545 2_545 ?
O3B O4A O3B 117.4(7) . 2_545 ?
O2A O4A O3B 153.8(5) . 2_545 ?
O1A O4A O3B 144.4(6) . 2_545 ?
Pb2A O4A O3B 57.2(3) 1_545 2_545 ?
Pb2D O4A O3B 91.9(3) 1_545 2_545 ?
P1B O4A O2A 157.2(8) . 2_545 ?
Pb1A O4A O2A 54.2(3) 2_545 2_545 ?
O3B O4A O2A 152.9(5) . 2_545 ?
O2A O4A O2A 122.8(6) . 2_545 ?
O1A O4A O2A 145.1(5) . 2_545 ?
Pb2A O4A O2A 90.6(3) 1_545 2_545 ?
Pb2D O4A O2A 59.5(3) 1_545 2_545 ?
O3B O4A O2A 47.1(2) 2_545 2_545 ?
P1B O4A O2B 104.9(6) . 6_545 ?
Pb1A O4A O2B 50.8(3) 2_545 6_545 ?
O3B O4A O2B 140.6(5) . 6_545 ?
O2A O4A O2B 91.9(5) . 6_545 ?
O1A O4A O2B 81.3(4) . 6_545 ?
Pb2A O4A O2B 154.7(4) 1_545 6_545 ?
Pb2D O4A O2B 82.4(4) 1_545 6_545 ?
O3B O4A O2B 100.4(3) 2_545 6_545 ?
O2A O4A O2B 64.2(4) 2_545 6_545 ?
P1B O4A O3B 102.9(6) . 4_545 ?
Pb1A O4A O3B 54.8(3) 2_545 4_545 ?
O3B O4A O3B 90.1(6) . 4_545 ?
O2A O4A O3B 137.3(5) . 4_545 ?
O1A O4A O3B 80.0(4) . 4_545 ?
Pb2A O4A O3B 84.5(4) 1_545 4_545 ?
Pb2D O4A O3B 155.9(4) 1_545 4_545 ?
O3B O4A O3B 64.5(5) 2_545 4_545 ?
O2A O4A O3B 98.3(4) 2_545 4_545 ?
O2B O4A O3B 96.7(3) 6_545 4_545 ?
P1B O4A P1B 159.3(4) . 2_545 ?
Pb1A O4A P1B 64.9(2) 2_545 2_545 ?
O3B O4A P1B 129.3(5) . 2_545 ?
O2A O4A P1B 132.3(4) . 2_545 ?
O1A O4A P1B 165.3(4) . 2_545 ?
Pb2A O4A P1B 65.1(2) 1_545 2_545 ?
Pb2D O4A P1B 66.26(19) 1_545 2_545 ?
O3B O4A P1B 26.6(2) 2_545 2_545 ?
O2A O4A P1B 26.2(2) 2_545 2_545 ?
O2B O4A P1B 89.6(3) 6_545 2_545 ?
O3B O4A P1B 89.7(4) 4_545 2_545 ?
P1A O4B O2B 35.5(4) . . ?
P1A O4B Pb2C 113.1(5) . . ?
O2B O4B Pb2C 117.8(4) . . ?
P1A O4B O3A 35.3(4) . . ?
O2B O4B O3A 58.7(4) . . ?
Pb2C O4B O3A 78.2(4) . . ?
P1A O4B O1B 34.7(3) . . ?
O2B O4B O1B 60.5(4) . . ?
Pb2C O4B O1B 132.0(6) . . ?
O3A O4B O1B 60.3(4) . . ?
P1A O4B Pb2B 103.3(6) . . ?
O2B O4B Pb2B 68.1(4) . . ?
Pb2C O4B Pb2B 91.6(3) . . ?
O3A O4B Pb2B 110.5(4) . . ?
O1B O4B Pb2B 123.5(6) . . ?
P1A O4B Pb1B 122.9(4) . 2_665 ?
O2B O4B Pb1B 130.2(5) . 2_665 ?
Pb2C O4B Pb1B 111.9(4) . 2_665 ?
O3A O4B Pb1B 139.0(5) . 2_665 ?
O1B O4B Pb1B 88.4(3) . 2_665 ?
Pb2B O4B Pb1B 108.8(4) . 2_665 ?
P1A O4B O4B 86.8(5) . 3_565 ?
O2B O4B O4B 70.3(4) . 3_565 ?
Pb2C O4B O4B 52.1(2) . 3_565 ?
O3A O4B O4B 68.1(5) . 3_565 ?
O1B O4B O4B 121.4(5) . 3_565 ?
Pb2B O4B O4B 53.57(18) . 3_565 ?
Pb1B O4B O4B 149.9(4) 2_665 3_565 ?
P1A O4B O4B 146.3(5) . 2_665 ?
O2B O4B O4B 118.0(4) . 2_665 ?
Pb2C O4B O4B 52.1(2) . 2_665 ?
O3A O4B O4B 122.9(4) . 2_665 ?
O1B O4B O4B 175.8(4) . 2_665 ?
Pb2B O4B O4B 53.57(18) . 2_665 ?
Pb1B O4B O4B 90.0(4) 2_665 2_665 ?
O4B O4B O4B 60.000(1) 3_565 2_665 ?
P1A O4B O3A 163.5(7) . 2_665 ?
O2B O4B O3A 160.4(6) . 2_665 ?
Pb2C O4B O3A 66.8(3) . 2_665 ?
O3A O4B O3A 138.1(6) . 2_665 ?
O1B O4B O3A 132.4(5) . 2_665 ?
Pb2B O4B O3A 93.3(3) . 2_665 ?
Pb1B O4B O3A 48.4(3) 2_665 2_665 ?
O4B O4B O3A 104.2(3) 3_565 2_665 ?
O4B O4B O3A 47.7(3) 2_665 2_665 ?
P1A O4B O2B 146.6(7) . 2_665 ?
O2B O4B O2B 115.9(6) . 2_665 ?
Pb2C O4B O2B 95.5(3) . 2_665 ?
O3A O4B O2B 166.4(5) . 2_665 ?
O1B O4B O2B 129.9(5) . 2_665 ?
Pb2B O4B O2B 57.2(3) . 2_665 ?
Pb1B O4B O2B 54.5(3) 2_665 2_665 ?
O4B O4B O2B 98.5(3) 3_565 2_665 ?
O4B O4B O2B 46.5(3) 2_665 2_665 ?
O3A O4B O2B 45.2(3) 2_665 2_665 ?
P1A O4B P1A 169.2(7) . 2_665 ?
O2B O4B P1A 133.7(5) . 2_665 ?
Pb2C O4B P1A 69.5(2) . 2_665 ?
O3A O4B P1A 147.2(5) . 2_665 ?
O1B O4B P1A 150.7(4) . 2_665 ?
Pb2B O4B P1A 65.9(2) . 2_665 ?
Pb1B O4B P1A 62.83(18) 2_665 2_665 ?
O4B O4B P1A 87.1(2) 3_565 2_665 ?
O4B O4B P1A 27.2(2) 2_665 2_665 ?
O3A O4B P1A 27.3(2) 2_665 2_665 ?
O2B O4B P1A 26.8(2) 2_665 2_665 ?
O5B O5A Pb1B 72.9(11) . 2 ?
O5B O5A Pb1B 72.9(11) . 3 ?
Pb1B O5A Pb1B 111.7(10) 2 3 ?
O5B O5A Pb1B 72.9(11) . . ?
Pb1B O5A Pb1B 111.7(10) 2 . ?
Pb1B O5A Pb1B 111.7(10) 3 . ?
O5B O5A O2B 102.4(8) . . ?
Pb1B O5A O2B 168.3(8) 2 . ?
Pb1B O5A O2B 76.2(2) 3 . ?
Pb1B O5A O2B 56.6(2) . . ?
O5B O5A O2B 102.4(8) . 2 ?
Pb1B O5A O2B 56.6(2) 2 2 ?
Pb1B O5A O2B 168.3(8) 3 2 ?
Pb1B O5A O2B 76.2(2) . 2 ?
O2B O5A O2B 115.5(6) . 2 ?
O5B O5A O2B 102.4(8) . 3 ?
Pb1B O5A O2B 76.2(2) 2 3 ?
Pb1B O5A O2B 56.6(2) 3 3 ?
Pb1B O5A O2B 168.3(8) . 3 ?
O2B O5A O2B 115.5(6) . 3 ?
O2B O5A O2B 115.5(6) 2 3 ?
O5B O5A O3A 58.8(7) . . ?
Pb1B O5A O3A 130.6(18) 2 . ?
Pb1B O5A O3A 64.9(6) 3 . ?
Pb1B O5A O3A 46.8(5) . . ?
O2B O5A O3A 43.6(2) . . ?
O2B O5A O3A 122.4(6) 2 . ?
O2B O5A O3A 121.5(6) 3 . ?
O5B O5A O3A 58.8(7) . 2 ?
Pb1B O5A O3A 46.8(5) 2 2 ?
Pb1B O5A O3A 130.6(18) 3 2 ?
Pb1B O5A O3A 64.9(6) . 2 ?
O2B O5A O3A 121.5(6) . 2 ?
O2B O5A O3A 43.6(2) 2 2 ?
O2B O5A O3A 122.4(6) 3 2 ?
O3A O5A O3A 95.6(10) . 2 ?
O5B O5A O3A 58.8(7) . 3 ?
Pb1B O5A O3A 64.9(6) 2 3 ?
Pb1B O5A O3A 46.8(5) 3 3 ?
Pb1B O5A O3A 130.6(18) . 3 ?
O2B O5A O3A 122.4(6) . 3 ?
O2B O5A O3A 121.5(6) 2 3 ?
O2B O5A O3A 43.6(2) 3 3 ?
O3A O5A O3A 95.6(10) . 3 ?
O3A O5A O3A 95.6(10) 2 3 ?
O5B O5A O2A 121.2(7) . 5 ?
Pb1B O5A O2A 49.6(5) 2 5 ?
Pb1B O5A O2A 114.1(5) 3 5 ?
Pb1B O5A O2A 134.2(6) . 5 ?
O2B O5A O2A 136.4(15) . 5 ?
O2B O5A O2A 58.7(4) 2 5 ?
O2B O5A O2A 57.5(4) 3 5 ?
O3A O5A O2A 178.9(4) . 5 ?
O3A O5A O2A 85.2(3) 2 5 ?
O3A O5A O2A 83.6(3) 3 5 ?
O5B O5A O2A 121.2(7) . 6 ?
Pb1B O5A O2A 134.2(6) 2 6 ?
Pb1B O5A O2A 49.6(5) 3 6 ?
Pb1B O5A O2A 114.1(5) . 6 ?
O2B O5A O2A 57.5(4) . 6 ?
O2B O5A O2A 136.4(15) 2 6 ?
O2B O5A O2A 58.7(4) 3 6 ?
O3A O5A O2A 83.6(3) . 6 ?
O3A O5A O2A 178.9(4) 2 6 ?
O3A O5A O2A 85.2(3) 3 6 ?
O2A O5A O2A 95.6(9) 5 6 ?
O5A O5B Pb1B 82.8(13) . 2 ?
O5A O5B Pb1B 82.8(13) . 3 ?
Pb1B O5B Pb1B 118.5(6) 2 3 ?
O5A O5B Pb1B 82.8(13) . . ?
Pb1B O5B Pb1B 118.5(6) 2 . ?
Pb1B O5B Pb1B 118.5(6) 3 . ?
O5A O5B O3A 105.2(10) . . ?
Pb1B O5B O3A 166.9(14) 2 . ?
Pb1B O5B O3A 73.4(3) 3 . ?
Pb1B O5B O3A 53.8(3) . . ?
O5A O5B O3A 105.2(10) . 2 ?
Pb1B O5B O3A 53.8(3) 2 2 ?
Pb1B O5B O3A 166.9(14) 3 2 ?
Pb1B O5B O3A 73.4(3) . 2 ?
O3A O5B O3A 113.4(8) . 2 ?
O5A O5B O3A 105.2(10) . 3 ?
Pb1B O5B O3A 73.4(3) 2 3 ?
Pb1B O5B O3A 53.8(3) 3 3 ?
Pb1B O5B O3A 166.9(14) . 3 ?
O3A O5B O3A 113.4(8) . 3 ?
O3A O5B O3A 113.4(8) 2 3 ?
O5A O5B O5B 180.000(9) . 4_556 ?
Pb1B O5B O5B 97.2(13) 2 4_556 ?
Pb1B O5B O5B 97.2(13) 3 4_556 ?
Pb1B O5B O5B 97.2(13) . 4_556 ?
O3A O5B O5B 74.8(10) . 4_556 ?
O3A O5B O5B 74.8(10) 2 4_556 ?
O3A O5B O5B 74.8(10) 3 4_556 ?
O5A O5B O2B 62.4(7) . 2 ?
Pb1B O5B O2B 50.5(5) 2 2 ?
Pb1B O5B O2B 143.6(19) 3 2 ?
Pb1B O5B O2B 70.0(6) . 2 ?
O3A O5B O2B 123.7(5) . 2 ?
O3A O5B O2B 42.8(3) 2 2 ?
O3A O5B O2B 122.8(5) 3 2 ?
O5B O5B O2B 117.6(7) 4_556 2 ?
O5A O5B O2B 62.4(8) . . ?
Pb1B O5B O2B 143.6(19) 2 . ?
Pb1B O5B O2B 70.0(6) 3 . ?
Pb1B O5B O2B 50.5(5) . . ?
O3A O5B O2B 42.8(3) . . ?
O3A O5B O2B 122.8(5) 2 . ?
O3A O5B O2B 123.7(5) 3 . ?
O5B O5B O2B 117.6(8) 4_556 . ?
O2B O5B O2B 100.2(9) 2 . ?
O5A O5B O2B 62.4(7) . 3 ?
Pb1B O5B O2B 70.0(6) 2 3 ?
Pb1B O5B O2B 50.5(5) 3 3 ?
Pb1B O5B O2B 143.6(19) . 3 ?
O3A O5B O2B 122.8(5) . 3 ?
O3A O5B O2B 123.7(5) 2 3 ?
O3A O5B O2B 42.8(3) 3 3 ?
O5B O5B O2B 117.6(7) 4_556 3 ?
O2B O5B O2B 100.2(9) 2 3 ?
O2B O5B O2B 100.2(9) . 3 ?
O5A O5B O3A 129.2(6) . 5_556 ?
Pb1B O5B O3A 125.4(12) 2 5_556 ?
Pb1B O5B O3A 47.4(7) 3 5_556 ?
Pb1B O5B O3A 109.5(9) . 5_556 ?
O3A O5B O3A 57.4(5) . 5_556 ?
O3A O5B O3A 125.6(16) 2 5_556 ?
O3A O5B O3A 57.4(5) 3 5_556 ?
O5B O5B O3A 50.8(6) 4_556 5_556 ?
O2B O5B O3A 168.4(14) 2 5_556 ?
O2B O5B O3A 87.4(3) . 5_556 ?
O2B O5B O3A 86.8(3) 3 5_556 ?

loop_
_geom_bond_atom_site_label_1
_geom_bond_atom_site_label_2
_geom_bond_distance
_geom_bond_site_symmetry_2
_geom_bond_publ_flag
Pb1A O4A 2.234(8) 3_655 ?
Pb1A O2B 2.451(10) 5 ?
Pb1A O2A 2.554(12) . ?
Pb1A O3B 2.638(10) 6 ?
Pb1A O3B 2.703(13) . ?
Pb1A O1A 2.801(8) 2 ?
Pb1A P1B 3.226(3) . ?
Pb1A P1B 3.480(3) 2 ?
Pb1A P1B 3.522(3) 3_655 ?
Pb1A O2A 3.528(11) 2 ?
Pb1A O1A 3.657(8) 3_655 ?
Pb1A O3B 3.700(13) 2 ?
Pb1B O5B 2.240(6) . ?
Pb1B O5A 2.325(14) . ?
Pb1B O3A 2.453(12) . ?
Pb1B O4B 2.731(8) 3_565 ?
Pb1B O3A 2.749(10) 6_556 ?
Pb1B O2A 2.757(10) 4 ?
Pb1B O2B 2.769(12) . ?
Pb1B O1B 3.057(8) 2 ?
Pb1B O3A 3.175(12) 2 ?
Pb1B P1A 3.219(3) . ?
Pb1B P1A 3.420(3) 2 ?
Pb1B O2B 3.518(11) 2 ?
Pb2A O1A 2.505(11) 6_565 ?
Pb2A O1A 2.505(11) 4 ?
Pb2A O1A 2.505(11) 5_665 ?
Pb2A O4A 2.791(11) 1_565 ?
Pb2A O4A 2.791(11) 3_665 ?
Pb2A O4A 2.791(11) 2 ?
Pb2A O3B 2.835(13) 1_565 ?
Pb2A O3B 2.835(14) 3_665 ?
Pb2A O3B 2.835(13) 2 ?
Pb2A P1B 3.411(4) 1_565 ?
Pb2A P1B 3.411(4) 3_665 ?
Pb2A P1B 3.411(4) 2 ?
Pb2B O4B 2.588(11) 2_665 ?
Pb2B O4B 2.588(11) 3_565 ?
Pb2B O4B 2.588(11) . ?
Pb2B O1A 2.647(11) 6_565 ?
Pb2B O1A 2.647(11) 4 ?
Pb2B O1A 2.647(11) 5_665 ?
Pb2B O2B 2.847(11) 3_565 ?
Pb2B O2B 2.847(11) 2_665 ?
Pb2B O2B 2.847(11) . ?
Pb2B P1A 3.300(4) 2_665 ?
Pb2B P1A 3.300(4) 3_565 ?
Pb2B P1A 3.300(4) . ?
Pb2C O4B 2.503(11) 3_565 ?
Pb2C O4B 2.503(11) 2_665 ?
Pb2C O4B 2.503(11) . ?
Pb2C O1B 2.616(11) 5_566 ?
Pb2C O1B 2.616(11) 6_556 ?
Pb2C O1B 2.616(11) 4_666 ?
Pb2C O3A 3.172(12) 3_565 ?
Pb2C O3A 3.172(12) 2_665 ?
Pb2C O3A 3.172(12) . ?
Pb2C P1A 3.414(4) 3_565 ?
Pb2C P1A 3.414(4) 2_665 ?
Pb2C P1A 3.414(4) . ?
Pb2D O1B 2.428(11) 5_565 ?
Pb2D O1B 2.428(11) 6 ?
Pb2D O1B 2.428(11) 4_665 ?
Pb2D O4A 2.843(11) 3_665 ?
Pb2D O4A 2.843(11) 1_565 ?
Pb2D O4A 2.843(11) 2 ?
Pb2D O2A 2.961(11) 1_565 ?
Pb2D O2A 2.961(11) 3_665 ?
Pb2D O2A 2.961(11) 2 ?
Pb2D P1B 3.483(4) 3_665 ?
Pb2D P1B 3.483(4) 1_565 ?
Pb2D P1B 3.483(4) 2 ?
P1A O2B 1.532(11) . ?
P1A O1B 1.536(9) . ?
P1A O4B 1.539(9) . ?
P1A O3A 1.552(12) . ?
P1A O4B 3.358(9) 3_565 ?
P1A Pb1B 3.420(3) 3 ?
P1B O2A 1.527(11) . ?
P1B O1A 1.541(8) . ?
P1B O3B 1.548(12) . ?
P1B O4A 1.558(9) . ?
P1B Pb2A 3.411(4) 1_545 ?
P1B O4A 3.460(9) 3_655 ?
P1B Pb1A 3.480(3) 3 ?
P1B Pb2D 3.483(4) 1_545 ?
P1B Pb1A 3.522(3) 2_545 ?
O1A Pb2A 2.505(11) 4 ?
O1A O4A 2.520(11) . ?
O1A O2A 2.522(15) . ?
O1A O3B 2.576(16) . ?
O1A Pb2B 2.647(11) 4 ?
O1A Pb1A 2.801(8) 3 ?
O1A O3B 3.084(16) 5 ?
O1A O1A 3.095(14) 2_445 ?
O1A O1A 3.095(14) 3_545 ?
O1A O2B 3.146(16) 4 ?
O1A Pb1A 3.657(8) 2_545 ?
O1B Pb2D 2.428(11) 4_665 ?
O1B O4B 2.527(11) . ?
O1B O2B 2.532(15) . ?
O1B O3A 2.538(15) . ?
O1B Pb2C 2.616(11) 4_666 ?
O1B O1B 3.032(14) 3_665 ?
O1B O1B 3.032(14) 2_655 ?
O1B Pb1B 3.057(8) 3 ?
O1B O2A 3.345(15) 6 ?
O1B O3A 3.628(16) 5_556 ?
O1B O2A 3.669(14) 5_665 ?
O2A O3B 2.477(11) . ?
O2A O4A 2.519(15) . ?
O2A Pb1B 2.757(10) 4 ?
O2A Pb2D 2.961(11) 1_545 ?
O2A O4A 3.107(14) 3_655 ?
O2A O2B 3.320(15) 5 ?
O2A O1B 3.345(15) 5 ?
O2A O2B 3.384(14) 4 ?
O2A Pb1A 3.528(11) 3 ?
O2B Pb1A 2.451(10) 6 ?
O2B O3A 2.461(12) . ?
O2B O4B 2.496(15) . ?
O2B O4A 3.144(16) 5_665 ?
O2B O1A 3.146(16) 4 ?
O2B O4B 3.240(15) 3_565 ?
O2B O5A 3.255(15) . ?
O2B O2A 3.320(15) 6 ?
O3A O4B 2.527(14) . ?
O3A Pb1B 2.749(10) 5_556 ?
O3A O5B 2.980(17) . ?
O3A O4B 3.168(16) 3_565 ?
O3A Pb1B 3.175(12) 3 ?
O3A O3A 3.277(14) 6_556 ?
O3A O3A 3.277(14) 5_556 ?
O3B O4A 2.505(17) . ?
O3B Pb1A 2.638(10) 5 ?
O3B Pb2A 2.835(13) 1_545 ?
O3B O1A 3.084(16) 6 ?
O3B O4A 3.100(16) 3_655 ?
O3B O4A 3.195(16) 4_545 ?
O3B O3B 3.359(15) 6 ?
O3B O3B 3.359(15) 5 ?
O4A Pb1A 2.234(8) 2_545 ?
O4A Pb2A 2.791(11) 1_545 ?
O4A Pb2D 2.843(11) 1_545 ?
O4A O3B 3.100(16) 2_545 ?
O4A O2A 3.107(14) 2_545 ?
O4A O2B 3.144(16) 6_545 ?
O4A O3B 3.195(16) 4_545 ?
O4A P1B 3.460(9) 2_545 ?
O4B Pb1B 2.731(8) 2_665 ?
O4B O4B 3.073(14) 3_565 ?
O4B O4B 3.073(14) 2_665 ?
O4B O3A 3.168(16) 2_665 ?
O4B O2B 3.240(15) 2_665 ?
O4B P1A 3.358(9) 2_665 ?
O5A O5B 0.96(5) . ?
O5A Pb1B 2.325(14) 2 ?
O5A Pb1B 2.325(14) 3 ?
O5A O2B 3.255(15) 2 ?
O5A O2B 3.255(15) 3 ?
O5A O3A 3.36(3) 2 ?
O5A O3A 3.36(3) 3 ?
O5A O2A 3.62(3) 5 ?
O5A O2A 3.62(3) 6 ?
O5B Pb1B 2.240(6) 2 ?
O5B Pb1B 2.240(6) 3 ?
O5B O3A 2.980(17) 2 ?
O5B O3A 2.980(17) 3 ?
O5B O5B 3.13(10) 4_556 ?
O5B O2B 3.59(3) 2 ?
O5B O2B 3.59(3) 3 ?
O5B O3A 3.71(3) 5_556 ?
